data_1536945
loop_
_publ_author_name
'Kraft, T.'
'Jansen, M.'

_publ_section_title
;
 Zur Existenz des Hexahydroxoperiodonium-Ions - Kristallzuechtung und
 Strukturanalyse von alpha- und betaH6IO6HSO4
;
_journal_name_full 'Chemische Berichte'
_journal_page_first 2415
_journal_page_last 2419
_journal_volume 126
_journal_year 1993
_chemical_formula_sum 'H7 I O10 S'
_chemical_name_systematic '(H6 I O6) (H S O4)'
_space_group_IT_number 88
_symmetry_space_group_name_Hall '-I 4ad'
_symmetry_space_group_name_H-M 'I 41/a :2'
_cell_angle_alpha 90
_cell_angle_beta 90
_cell_angle_gamma 90
_cell_formula_units_Z 16
_cell_length_a 18.524
_cell_length_b 18.524
_cell_length_c 9.1002
_cell_volume 3122.630
_citation_journal_id_ASTM CHBEAM
_cod_data_source_file Kraft_CHBEAM_1993_427.cif
_cod_data_source_block H7I1O10S1
_cod_original_cell_volume 3122.63
_cod_original_formula_sum 'H7 I1 O10 S1'
_cod_database_code 1536945

loop_
_symmetry_equiv_pos_as_xyz
x,y,z
-y+3/4,x+1/4,z+1/4
-x+1/2,-y,z+1/2
y+3/4,-x+3/4,z+3/4
-x,-y,-z
y-3/4,-x-1/4,-z-1/4
x-1/2,y,-z-1/2
-y-3/4,x-3/4,-z-3/4
x+1/2,y+1/2,z+1/2
-y+5/4,x+3/4,z+3/4
-x+1,-y+1/2,z+1
y+5/4,-x+5/4,z+5/4
-x+1/2,-y+1/2,-z+1/2
y-1/4,-x+1/4,-z+1/4
x,y+1/2,-z
-y-1/4,x-1/4,-z-1/4

loop_
_atom_site_label
_atom_site_type_symbol
_atom_site_fract_x
_atom_site_fract_y
_atom_site_fract_z
_atom_site_occupancy
_atom_site_U_iso_or_equiv
O4 O-2 0.81748 0.28435 0.2398 1 0.0
O2 O-2 0.91115 0.4096 0.4963 1 0.0
O8 O-2 0.94239 0.36164 0.2343 1 0.0
O9 O-2 0.82125 0.55075 0.5587 1 0.0
O1 O-2 0.91011 0.27058 0.4525 1 0.0
H3 H+1 0.795 0.3034 0.1751 1 0.0
O5 O-2 0.90772 0.51947 0.7399 1 0.0
H1 H+1 0.8005 0.3265 0.5591 1 0.0
H2 H+1 0.8366 0.4597 0.266 1 0.0
H5 H+1 0.9531 0.4065 0.4826 1 0.0
O7 O-2 0.81204 0.42444 0.2777 1 0.0
I1 I+7 0.86461 0.34887 0.36374 1 0.0
O6 O-2 0.94664 0.57652 0.5146 1 0.0
O10 O-2 0.88171 0.64595 0.6968 1 0.0
H4 H+1 0.9019 0.2358 0.4052 1 0.0
S1 S+6 0.89273 0.57503 0.63106 1 0.0
H7 H+1 0.796 0.5827 0.5363 1 0.0
H6 H+1 0.9268 0.3559 0.1575 1 0.0
O3 O-2 0.78778 0.34323 0.4982 1 0.0
